data_2203369
loop_
_publ_author_name
'Musie, Ghezai T.'
'Li, Xiaobao'
'Powell, Douglas R.'

_publ_section_title
;
 Dichlorobis(1-methylimidazole)zinc(II)
;
_journal_issue 4
_journal_name_full 'Acta Crystallographica Section E'
_journal_page_first m471
_journal_page_last m472
_journal_paper_doi 10.1107/S1600536804006579
_journal_volume 60
_journal_year 2004
_chemical_formula_iupac '[Zn Cl2 (C4 H6 N2)2]'
_chemical_formula_moiety 'C8 H12 Cl2 N4 Zn'
_chemical_formula_sum 'C8 H12 Cl2 N4 Zn'
_chemical_formula_weight 300.49
_chemical_name_systematic
;
Dichlorobis(1-methylimidazole)zinc(II)
;
_space_group_IT_number 14
_symmetry_cell_setting monoclinic
_symmetry_space_group_name_Hall '-P 2yn'
_symmetry_space_group_name_H-M 'P 1 21/n 1'
_atom_sites_solution_hydrogens geom
_atom_sites_solution_primary direct
_atom_sites_solution_secondary difmap
_audit_creation_method SHELXL-97
_cell_angle_alpha 90.00
_cell_angle_beta 100.789(5)
_cell_angle_gamma 90.00
_cell_formula_units_Z 4
_cell_length_a 7.946(3)
_cell_length_b 12.385(4)
_cell_length_c 12.741(4)
_cell_measurement_reflns_used 8529
_cell_measurement_temperature 100(2)
_cell_measurement_theta_max 26.00
_cell_measurement_theta_min 2.31
_cell_volume 1231.7(7)
_computing_cell_refinement SMART
_computing_data_collection 'SMART (Bruker, 1998)'
_computing_data_reduction 'SAINT (Bruker, 1998)'
_computing_molecular_graphics SHELXTL
_computing_publication_material SHELXTL
_computing_structure_refinement SHELXTL
_computing_structure_solution 'SHELXTL (Sheldrick, 1997)'
_diffrn_ambient_temperature 100(2)
_diffrn_measured_fraction_theta_full 0.999
_diffrn_measured_fraction_theta_max 0.999
_diffrn_measurement_device_type 'Bruker SMART APEX'
_diffrn_measurement_method '\w scans'
_diffrn_radiation_monochromator graphite
_diffrn_radiation_source 'fine-focus sealed tube'
_diffrn_radiation_type MoK\a
_diffrn_radiation_wavelength 0.71073
_diffrn_reflns_av_R_equivalents 0.0327
_diffrn_reflns_av_sigmaI/netI 0.0266
_diffrn_reflns_limit_h_max 9
_diffrn_reflns_limit_h_min -9
_diffrn_reflns_limit_k_max 15
_diffrn_reflns_limit_k_min -15
_diffrn_reflns_limit_l_max 15
_diffrn_reflns_limit_l_min -15
_diffrn_reflns_number 10426
_diffrn_reflns_theta_full 25.99
_diffrn_reflns_theta_max 25.99
_diffrn_reflns_theta_min 2.31
_diffrn_standards_decay_% 0.59
_diffrn_standards_interval_count 0
_diffrn_standards_number 201
_exptl_absorpt_coefficient_mu 2.401
_exptl_absorpt_correction_T_max 0.560
_exptl_absorpt_correction_T_min 0.314
_exptl_absorpt_correction_type multi-scan
_exptl_absorpt_process_details '(SADABS; Sheldrick, 2000)'
_exptl_crystal_colour colorless
_exptl_crystal_density_diffrn 1.620
_exptl_crystal_density_method 'not measured'
_exptl_crystal_description block
_exptl_crystal_F_000 608
_exptl_crystal_size_max 0.50
_exptl_crystal_size_mid 0.48
_exptl_crystal_size_min 0.24
_refine_diff_density_max 0.295
_refine_diff_density_min -0.285
_refine_ls_extinction_method none
_refine_ls_goodness_of_fit_ref 1.019
_refine_ls_hydrogen_treatment constr
_refine_ls_matrix_type full
_refine_ls_number_parameters 136
_refine_ls_number_reflns 2410
_refine_ls_number_restraints 0
_refine_ls_restrained_S_all 1.019
_refine_ls_R_factor_all 0.0230
_refine_ls_R_factor_gt 0.0219
_refine_ls_shift/su_max 0.002
_refine_ls_shift/su_mean 0.000
_refine_ls_structure_factor_coef Fsqd
_refine_ls_weighting_details 'calc w = 1/[\s^2^(Fo^2^)+(0.033P)^2^+0.55P] where P = (Fo^2^+2Fc^2^)/3'
_refine_ls_weighting_scheme calc
_refine_ls_wR_factor_gt 0.0585
_refine_ls_wR_factor_ref 0.0591
_reflns_number_gt 2289
_reflns_number_total 2410
_reflns_threshold_expression I>2\s(I)
_cod_data_source_file ac6087.cif
_cod_data_source_block I
_cod_original_sg_symbol_H-M 'P 21/n'
_cod_database_code 2203369
_cod_database_fobs_code 2203369

loop_
_symmetry_equiv_pos_as_xyz
'x, y, z'
'-x+1/2, y+1/2, -z+1/2'
'-x, -y, -z'
'x-1/2, -y-1/2, z-1/2'

loop_
_atom_site_label
_atom_site_fract_x
_atom_site_fract_y
_atom_site_fract_z
_atom_site_U_iso_or_equiv
_atom_site_adp_type
_atom_site_calc_flag
_atom_site_refinement_flags
_atom_site_occupancy
_atom_site_type_symbol
Zn1 0.12957(2) 0.282313(14) 0.293036(14) 0.01386(8) Uani d . 1 Zn
Cl1 -0.15389(5) 0.29035(3) 0.22902(3) 0.01881(11) Uani d . 1 Cl
Cl2 0.23693(5) 0.12965(3) 0.37432(3) 0.01931(11) Uani d . 1 Cl
N1 0.23371(17) 0.31332(11) 0.16426(11) 0.0154(3) Uani d . 1 N
C2 0.1518(2) 0.35548(12) 0.07354(13) 0.0159(3) Uani d . 1 C
H2 0.0326 0.3708 0.0581 0.019 Uiso calc R 1 H
N3 0.26012(17) 0.37378(11) 0.00619(11) 0.0171(3) Uani d . 1 N
C4 0.4202(2) 0.34225(13) 0.05653(14) 0.0194(3) Uani d . 1 C
H4 0.5229 0.3459 0.0287 0.023 Uiso calc R 1 H
C5 0.4029(2) 0.30495(13) 0.15375(14) 0.0184(3) Uani d . 1 C
H5 0.4932 0.2773 0.2065 0.022 Uiso calc R 1 H
C6 0.2158(2) 0.42521(15) -0.09870(14) 0.0245(4) Uani d . 1 C
H6A 0.0911 0.4250 -0.1221 0.037 Uiso d R 1 H
H6B 0.2690 0.3853 -0.1503 0.037 Uiso d R 1 H
H6C 0.2577 0.4998 -0.0940 0.037 Uiso d R 1 H
N7 0.19076(17) 0.40071(11) 0.40081(11) 0.0172(3) Uani d . 1 N
C8 0.2795(2) 0.38835(13) 0.49895(13) 0.0162(3) Uani d . 1 C
H8 0.3214 0.3212 0.5290 0.019 Uiso calc R 1 H
N9 0.30207(17) 0.48324(11) 0.55014(11) 0.0165(3) Uani d . 1 N
C10 0.2235(2) 0.56086(14) 0.48155(15) 0.0247(4) Uani d . 1 C
H10 0.2182 0.6360 0.4956 0.030 Uiso calc R 1 H
C11 0.1548(2) 0.50949(14) 0.38983(14) 0.0249(4) Uani d . 1 C
H11 0.0918 0.5431 0.3277 0.030 Uiso calc R 1 H
C12 0.3983(2) 0.50101(14) 0.65863(13) 0.0215(4) Uani d . 1 C
H12C 0.5029 0.5418 0.6553 0.032 Uiso d R 1 H
H12B 0.4289 0.4312 0.6932 0.032 Uiso d R 1 H
H12A 0.3275 0.5419 0.6999 0.032 Uiso d R 1 H

loop_
_atom_site_aniso_label
_atom_site_aniso_U_11
_atom_site_aniso_U_22
_atom_site_aniso_U_33
_atom_site_aniso_U_12
_atom_site_aniso_U_13
_atom_site_aniso_U_23
Zn1 0.01418(12) 0.01507(12) 0.01187(12) 0.00004(6) 0.00121(8) -0.00020(6)
Cl1 0.0137(2) 0.0212(2) 0.0208(2) 0.00123(14) 0.00145(16) -0.00039(15)
Cl2 0.0226(2) 0.0179(2) 0.0167(2) 0.00412(15) 0.00185(15) 0.00236(14)
N1 0.0150(6) 0.0166(6) 0.0144(7) -0.0012(5) 0.0023(5) -0.0017(5)
C2 0.0164(7) 0.0156(8) 0.0163(8) -0.0008(6) 0.0041(6) -0.0018(6)
N3 0.0216(7) 0.0149(7) 0.0161(7) -0.0016(5) 0.0067(6) -0.0011(5)
C4 0.0159(8) 0.0189(8) 0.0248(9) -0.0044(6) 0.0073(6) -0.0065(7)
C5 0.0141(8) 0.0188(8) 0.0211(9) -0.0012(6) 0.0008(6) -0.0045(7)
C6 0.0349(10) 0.0234(9) 0.0169(9) -0.0004(8) 0.0087(7) 0.0025(7)
N7 0.0215(7) 0.0161(7) 0.0135(7) 0.0007(5) 0.0018(5) -0.0008(5)
C8 0.0190(8) 0.0146(8) 0.0150(8) 0.0009(6) 0.0032(6) 0.0003(6)
N9 0.0198(7) 0.0152(7) 0.0142(7) 0.0007(5) 0.0019(5) -0.0008(5)
C10 0.0349(10) 0.0141(8) 0.0234(9) 0.0028(7) 0.0009(8) 0.0010(7)
C11 0.0350(10) 0.0181(8) 0.0184(9) 0.0045(7) -0.0034(7) 0.0036(7)
C12 0.0282(9) 0.0213(8) 0.0135(8) -0.0007(7) 0.0000(7) -0.0041(7)

loop_
_atom_type_symbol
_atom_type_description
_atom_type_scat_dispersion_real
_atom_type_scat_dispersion_imag
_atom_type_scat_source
C C 0.0033 0.0016 'International Tables Vol C Tables 4.2.6.8 and 6.1.1.4'
H H 0.0000 0.0000 'International Tables Vol C Tables 4.2.6.8 and 6.1.1.4'
N N 0.0061 0.0033 'International Tables Vol C Tables 4.2.6.8 and 6.1.1.4'
Cl Cl 0.1484 0.1585 'International Tables Vol C Tables 4.2.6.8 and 6.1.1.4'
Zn Zn 0.2839 1.4301 'International Tables Vol C Tables 4.2.6.8 and 6.1.1.4'

loop_
_geom_angle_atom_site_label_1
_geom_angle_atom_site_label_2
_geom_angle_atom_site_label_3
_geom_angle
_geom_angle_publ_flag
N7 Zn1 N1 109.60(6) y
N7 Zn1 Cl2 106.10(5) y
N1 Zn1 Cl2 111.02(4) y
N7 Zn1 Cl1 108.29(4) y
N1 Zn1 Cl1 103.48(5) y
Cl2 Zn1 Cl1 118.199(17) y
C2 N1 C5 105.89(14) n
C2 N1 Zn1 125.36(11) n
C5 N1 Zn1 128.54(12) n
N1 C2 N3 110.82(14) n
N1 C2 H2 124.6 n
N3 C2 H2 124.6 n
C2 N3 C4 107.61(14) n
C2 N3 C6 125.71(15) n
C4 N3 C6 126.55(14) n
C5 C4 N3 106.36(14) n
C5 C4 H4 126.8 n
N3 C4 H4 126.8 n
C4 C5 N1 109.32(15) n
C4 C5 H5 125.3 n
N1 C5 H5 125.3 n
N3 C6 H6A 109.5 n
N3 C6 H6B 109.5 n
H6A C6 H6B 109.5 n
N3 C6 H6C 109.5 n
H6A C6 H6C 109.5 n
H6B C6 H6C 109.5 n
C8 N7 C11 105.79(14) n
C8 N7 Zn1 125.45(11) n
C11 N7 Zn1 128.75(12) n
N7 C8 N9 110.94(14) n
N7 C8 H8 124.5 n
N9 C8 H8 124.5 n
C8 N9 C10 107.56(14) n
C8 N9 C12 126.12(14) n
C10 N9 C12 126.29(14) n
C11 C10 N9 106.46(15) n
C11 C10 H10 126.8 n
N9 C10 H10 126.8 n
C10 C11 N7 109.24(15) n
C10 C11 H11 125.4 n
N7 C11 H11 125.4 n
N9 C12 H12C 109.5 n
N9 C12 H12B 109.5 n
H12C C12 H12B 109.5 n
N9 C12 H12A 109.5 n
H12C C12 H12A 109.5 n
H12B C12 H12A 109.5 n

loop_
_geom_bond_atom_site_label_1
_geom_bond_atom_site_label_2
_geom_bond_distance
_geom_bond_publ_flag
Zn1 N7 2.0055(14) y
Zn1 N1 2.0081(14) y
Zn1 Cl2 2.2460(7) y
Zn1 Cl1 2.2495(9) y
N1 C2 1.323(2) n
N1 C5 1.380(2) n
C2 N3 1.344(2) n
C2 H2 0.9500 n
N3 C4 1.370(2) n
N3 C6 1.463(2) n
C4 C5 1.353(2) n
C4 H4 0.9500 n
C5 H5 0.9500 n
C6 H6A 0.9800 n
C6 H6B 0.9800 n
C6 H6C 0.9800 n
N7 C8 1.324(2) n
N7 C11 1.379(2) n
C8 N9 1.340(2) n
C8 H8 0.9500 n
N9 C10 1.369(2) n
N9 C12 1.466(2) n
C10 C11 1.353(3) n
C10 H10 0.9500 n
C11 H11 0.9500 n
C12 H12C 0.9800 n
C12 H12B 0.9800 n
C12 H12A 0.9800 n

loop_
_geom_torsion_atom_site_label_1
_geom_torsion_atom_site_label_2
_geom_torsion_atom_site_label_3
_geom_torsion_atom_site_label_4
_geom_torsion
_geom_torsion_publ_flag
N7 Zn1 N1 C2 -99.89(13) n
Cl2 Zn1 N1 C2 143.22(12) n
Cl1 Zn1 N1 C2 15.44(14) n
N7 Zn1 N1 C5 73.98(15) n
Cl2 Zn1 N1 C5 -42.90(14) n
Cl1 Zn1 N1 C5 -170.68(13) n
C5 N1 C2 N3 0.24(18) n
Zn1 N1 C2 N3 175.26(10) n
N1 C2 N3 C4 -0.34(18) n
N1 C2 N3 C6 -176.40(15) n
C2 N3 C4 C5 0.30(18) n
C6 N3 C4 C5 176.31(15) n
N3 C4 C5 N1 -0.16(18) n
C2 N1 C5 C4 -0.04(18) n
Zn1 N1 C5 C4 -174.86(11) n
N1 Zn1 N7 C8 -118.92(14) n
Cl2 Zn1 N7 C8 1.02(14) n
Cl1 Zn1 N7 C8 128.85(13) n
N1 Zn1 N7 C11 59.71(16) n
Cl2 Zn1 N7 C11 179.65(14) n
Cl1 Zn1 N7 C11 -52.51(15) n
C11 N7 C8 N9 -0.30(19) n
Zn1 N7 C8 N9 178.60(10) n
N7 C8 N9 C10 0.16(19) n
N7 C8 N9 C12 -178.03(15) n
C8 N9 C10 C11 0.1(2) n
C12 N9 C10 C11 178.23(16) n
N9 C10 C11 N7 -0.2(2) n
C8 N7 C11 C10 0.3(2) n
Zn1 N7 C11 C10 -178.52(12) n
